data_2017654
loop_
_publ_author_name
'Wang, Suna'
'Wang, Daqi'
'Dou, Jianmin'
'Li, Dacheng'

_publ_section_title
;
 An unusual three-dimensional chiral threefold polycatenating network
 self-assembled from inclined two-dimensional (4,4) layer motifs
;
_journal_coeditor_code SQ3241
_journal_issue 5
_journal_name_full 'Acta Crystallographica Section C'
_journal_page_first m141
_journal_page_last m144
_journal_paper_doi 10.1107/S0108270110012394
_journal_volume 66
_journal_year 2010
_chemical_formula_iupac '[Ni (C10 H6 O4) (C10 H8 N2) (H2 O)2]'
_chemical_formula_moiety 'C20 H18 N2 Ni O6'
_chemical_formula_sum 'C20 H18 N2 Ni O6'
_chemical_formula_weight 441.07
_chemical_name_systematic
;
poly[diaqua(\m~2~-4,4'-bipyridine)(\m~2~-4-carboxylatocinnamato)nickel(II)]
;
_space_group_IT_number 145
_symmetry_cell_setting hexagonal
_symmetry_space_group_name_Hall 'P 32'
_symmetry_space_group_name_H-M 'P 32'
_atom_sites_solution_hydrogens geom
_atom_sites_solution_primary direct
_atom_sites_solution_secondary difmap
_audit_creation_method SHELXL97
_cell_angle_alpha 90.00
_cell_angle_beta 90.00
_cell_angle_gamma 120.00
_cell_formula_units_Z 3
_cell_length_a 11.261(2)
_cell_length_b 11.261(2)
_cell_length_c 13.495(6)
_cell_measurement_reflns_used 1991
_cell_measurement_temperature 298(2)
_cell_measurement_theta_max 22.61
_cell_measurement_theta_min 5.57
_cell_volume 1482.0(8)
_computing_cell_refinement 'SMART (Bruker, 2002)'
_computing_data_collection 'SMART (Bruker, 2002)'
_computing_data_reduction 'SAINT (Bruker, 2002)'
_computing_molecular_graphics 'SHELXTL (Sheldrick, 2008)'
_computing_publication_material 'SHELXTL (Sheldrick, 2008)'
_computing_structure_refinement 'SHELXL97 (Sheldrick, 2008)'
_computing_structure_solution 'SHELXS97 (Sheldrick, 2008)'
_diffrn_ambient_temperature 298(2)
_diffrn_measured_fraction_theta_full 0.999
_diffrn_measured_fraction_theta_max 0.999
_diffrn_measurement_device_type 'Bruker SMART APEX CCD area-detector'
_diffrn_measurement_method '\f and \w'
_diffrn_radiation_monochromator graphite
_diffrn_radiation_source 'fine-focus sealed tube'
_diffrn_radiation_type MoK\a
_diffrn_radiation_wavelength 0.71073
_diffrn_reflns_av_R_equivalents 0.0503
_diffrn_reflns_av_sigmaI/netI 0.0776
_diffrn_reflns_limit_h_max 12
_diffrn_reflns_limit_h_min -13
_diffrn_reflns_limit_k_max 13
_diffrn_reflns_limit_k_min -13
_diffrn_reflns_limit_l_max 16
_diffrn_reflns_limit_l_min -15
_diffrn_reflns_number 7628
_diffrn_reflns_theta_full 25.02
_diffrn_reflns_theta_max 25.02
_diffrn_reflns_theta_min 2.09
_exptl_absorpt_coefficient_mu 1.021
_exptl_absorpt_correction_T_max 0.7771
_exptl_absorpt_correction_T_min 0.7358
_exptl_absorpt_correction_type multi-scan
_exptl_absorpt_process_details '(SADABS; Sheldrick, 1996)'
_exptl_crystal_colour green
_exptl_crystal_density_diffrn 1.483
_exptl_crystal_density_method 'not measured'
_exptl_crystal_description block
_exptl_crystal_F_000 684
_exptl_crystal_size_max 0.32
_exptl_crystal_size_mid 0.30
_exptl_crystal_size_min 0.26
_refine_diff_density_max 1.018
_refine_diff_density_min -0.648
_refine_ls_abs_structure_details 'Flack (1983), with how many Friedel pairs?'
_refine_ls_abs_structure_Flack 0.01(4)
_refine_ls_extinction_method none
_refine_ls_goodness_of_fit_ref 1.060
_refine_ls_hydrogen_treatment constr
_refine_ls_matrix_type full
_refine_ls_number_parameters 324
_refine_ls_number_reflns 3429
_refine_ls_number_restraints 937
_refine_ls_restrained_S_all 0.943
_refine_ls_R_factor_all 0.1076
_refine_ls_R_factor_gt 0.0714
_refine_ls_shift/su_max 0.000
_refine_ls_shift/su_mean 0.000
_refine_ls_structure_factor_coef Fsqd
_refine_ls_weighting_details 'calc w = 1/[\s^2^(Fo^2^)+(0.1135P)^2^+3.2806P] where P=(Fo^2^+2Fc^2^)/3'
_refine_ls_weighting_scheme calc
_refine_ls_wR_factor_gt 0.1806
_refine_ls_wR_factor_ref 0.2108
_reflns_number_gt 2458
_reflns_number_total 3429
_reflns_threshold_expression I>2\s(I)
_cod_data_source_file sq3241.cif
_cod_data_source_block I
_cod_database_code 2017654

loop_
_symmetry_equiv_pos_as_xyz
'x, y, z'
'-y, x-y, z+2/3'
'-x+y, -x, z+1/3'

loop_
_atom_site_type_symbol
_atom_site_label
_atom_site_fract_x
_atom_site_fract_y
_atom_site_fract_z
_atom_site_U_iso_or_equiv
_atom_site_adp_type
_atom_site_calc_flag
_atom_site_refinement_flags
_atom_site_occupancy
_atom_site_disorder_assembly
_atom_site_disorder_group
Ni Ni1 0.89237(9) 0.66653(11) 1.16739(12) 0.0337(3) Uani d . 1 . .
O O1 0.8978(6) 0.6717(7) 1.0184(6) 0.042(2) Uani d . 1 A .
O O2 0.9894(9) 0.8922(8) 0.9802(6) 0.067(2) Uani d . 1 A .
O O3 0.8932(6) 0.6610(6) 0.3162(7) 0.043(2) Uani d . 1 . .
O O4 0.7634(9) 0.4409(8) 0.3545(6) 0.069(2) Uani d . 1 A .
O O5 0.7857(6) 0.4526(6) 1.1565(5) 0.0402(16) Uani d . 1 . .
H H5C 0.7666 0.4421 1.2180 0.048 Uiso d R 1 . .
H H5D 0.7115 0.4104 1.1238 0.048 Uiso d R 1 . .
O O6 0.9994(6) 0.8809(6) 1.1782(5) 0.0402(17) Uani d . 1 . .
H H6C 0.9909 0.8916 1.1167 0.048 Uiso d R 1 . .
H H6D 0.9681 0.9238 1.2109 0.048 Uiso d R 1 . .
N N1 0.7053(8) 0.6665(10) 1.1674(6) 0.0390(17) Uani d . 1 . .
N N2 0.0794(8) 0.6671(10) 1.1671(6) 0.0414(19) Uani d . 1 . .
C C1 0.9366(10) 0.7676(12) 0.9569(7) 0.052(3) Uani d . 1 . .
C C2 0.904(3) 0.564(2) 0.7371(16) 0.091(4) Uani d PGU 0.221(6) A 1
H H2 0.9102 0.4854 0.7249 0.109 Uiso calc PR 0.221(6) A 1
C C3 0.918(3) 0.614(3) 0.8332(14) 0.082(5) Uani d PGU 0.221(6) A 1
H H3 0.9335 0.5687 0.8853 0.098 Uiso calc PR 0.221(6) A 1
C C4 0.910(2) 0.731(3) 0.8513(12) 0.086(4) Uani d PGU 0.442(13) A 1
H H4 0.9067 0.6477 0.8338 0.103 Uiso d PR 0.221(6) A 1
C C5 0.887(2) 0.798(2) 0.7734(14) 0.094(4) Uani d PGU 0.442(13) A 1
H H5 0.8816 0.8760 0.7856 0.113 Uiso calc PR 0.442(13) A 1
C C6 0.8734(18) 0.7478(18) 0.6774(13) 0.099(4) Uani d PGU 0.442(13) A 1
H H6 0.8529 0.7910 0.6268 0.119 Uiso d PR 0.221(6) A 1
C C7 0.882(2) 0.6308(19) 0.6592(13) 0.102(4) Uani d PGU 0.442(13) A 1
H H7 0.8986 0.5913 0.7125 0.123 Uiso d PR 0.221(6) A 1
C C8 0.868(3) 0.581(2) 0.5632(14) 0.099(4) Uani d PGU 0.442(13) A 1
H H8 0.8737 0.5027 0.5510 0.119 Uiso calc PR 0.442(13) A 1
C C9 0.845(3) 0.648(3) 0.4853(12) 0.100(5) Uani d PGU 0.442(13) A 1
H H9 0.8436 0.7245 0.4969 0.120 Uiso d PR 0.221(6) A 1
C C10 0.837(3) 0.765(3) 0.5034(14) 0.101(5) Uani d PGU 0.221(6) A 1
H H10 0.8218 0.8100 0.4513 0.121 Uiso calc PR 0.221(6) A 1
C C11 0.851(3) 0.815(2) 0.5995(16) 0.100(4) Uani d PGU 0.221(6) A 1
H H11 0.8451 0.8932 0.6116 0.120 Uiso calc PR 0.221(6) A 1
C C2' 0.7300(18) 0.5251(19) 0.7451(12) 0.102(4) Uani d PGU 0.279(6) A 2
H H2' 0.6482 0.4429 0.7373 0.122 Uiso calc PR 0.279(6) A 2
C C3' 0.773(2) 0.581(2) 0.8391(11) 0.097(5) Uani d PGU 0.279(6) A 2
H H3' 0.7195 0.5359 0.8942 0.117 Uiso calc PR 0.279(6) A 2
C C4' 0.895(2) 0.704(2) 0.8508(10) 0.087(4) Uani d PGU 0.558(13) A 2
H H4' 0.8208 0.6288 0.8431 0.105 Uiso d PR 0.279(6) A 2
C C5' 0.9746(18) 0.7711(18) 0.7684(12) 0.104(4) Uani d PGU 0.558(13) A 2
H H5' 1.0564 0.8534 0.7763 0.125 Uiso calc PR 0.558(13) A 2
C C6' 0.9319(14) 0.7154(15) 0.6745(10) 0.098(4) Uani d PGU 0.558(13) A 2
H H6' 0.9795 0.7546 0.6189 0.118 Uiso d PR 0.279(6) A 2
C C7' 0.8096(14) 0.5924(14) 0.6628(10) 0.094(4) Uani d PGU 0.558(13) A 2
H H7' 0.7471 0.5422 0.7140 0.113 Uiso d PR 0.279(6) A 2
C C8' 0.7669(16) 0.5367(16) 0.5688(11) 0.099(4) Uani d PGU 0.558(13) A 2
H H8' 0.6851 0.4544 0.5610 0.119 Uiso calc PR 0.558(13) A 2
C C9' 0.8465(19) 0.6039(19) 0.4865(10) 0.072(4) Uani d PGU 0.558(13) A 2
H H9' 0.9282 0.6897 0.5013 0.087 Uiso d PR 0.279(6) A 2
C C10' 0.969(2) 0.727(2) 0.4981(11) 0.086(5) Uani d PGU 0.279(6) A 2
H H10' 1.0220 0.7719 0.4431 0.103 Uiso calc PR 0.279(6) A 2
C C11' 1.0114(17) 0.7827(18) 0.5921(12) 0.089(4) Uani d PGU 0.279(6) A 2
H H11' 1.0933 0.8650 0.5999 0.107 Uiso calc PR 0.279(6) A 2
C C12 0.8357(9) 0.5672(11) 0.3786(7) 0.045(2) Uani d . 1 . .
C C13 0.6664(9) 0.7090(10) 1.2460(7) 0.046(2) Uani d . 1 . .
H H13 0.7223 0.7370 1.3018 0.055 Uiso calc R 1 . .
C C14 0.5459(10) 0.7132(11) 1.2481(7) 0.050(2) Uani d . 1 . .
H H14 0.5240 0.7480 1.3033 0.060 Uiso calc R 1 . .
C C15 0.4574(9) 0.6653(11) 1.1673(7) 0.043(2) Uani d . 1 . .
C C16 0.4987(10) 0.6192(11) 1.0861(8) 0.051(2) Uani d . 1 . .
H H16 0.4427 0.5852 1.0306 0.062 Uiso calc R 1 . .
C C17 0.6224(9) 0.6244(10) 1.0887(7) 0.048(2) Uani d . 1 . .
H H17 0.6504 0.5971 1.0326 0.057 Uiso calc R 1 . .
C C18 0.0889(9) 0.5597(10) 1.1353(8) 0.048(2) Uani d . 1 . .
H H18 0.0090 0.4824 1.1142 0.058 Uiso calc R 1 . .
C C19 0.2053(9) 0.5561(11) 1.1316(7) 0.046(2) Uani d . 1 . .
H H19 0.2056 0.4799 1.1053 0.055 Uiso calc R 1 . .
C C20 0.3265(9) 0.6666(10) 1.1671(8) 0.043(2) Uani d . 1 . .
C C21 0.3180(9) 0.7769(10) 1.2033(7) 0.048(2) Uani d . 1 . .
H H21 0.3951 0.8522 1.2299 0.058 Uiso calc R 1 . .
C C22 0.1940(10) 0.7748(11) 1.1996(7) 0.047(2) Uani d . 1 . .
H H22 0.1909 0.8518 1.2208 0.057 Uiso calc R 1 . .

loop_
_atom_site_aniso_label
_atom_site_aniso_U_11
_atom_site_aniso_U_22
_atom_site_aniso_U_33
_atom_site_aniso_U_12
_atom_site_aniso_U_13
_atom_site_aniso_U_23
Ni1 0.0311(6) 0.0444(7) 0.0308(5) 0.0228(5) -0.0016(5) -0.0025(4)
O1 0.052(5) 0.056(5) 0.020(5) 0.030(3) 0.003(3) 0.001(3)
O2 0.102(6) 0.060(5) 0.031(4) 0.034(5) 0.009(4) 0.008(3)
O3 0.045(5) 0.047(4) 0.040(6) 0.025(3) -0.006(3) 0.000(3)
O4 0.088(6) 0.066(5) 0.032(4) 0.024(4) -0.001(4) 0.006(3)
O5 0.036(3) 0.054(4) 0.029(4) 0.022(3) -0.001(2) -0.004(3)
O6 0.041(4) 0.055(4) 0.031(4) 0.029(3) -0.002(3) -0.005(3)
N1 0.035(4) 0.054(4) 0.034(4) 0.026(4) -0.012(3) -0.017(3)
N2 0.043(5) 0.052(4) 0.034(4) 0.026(4) -0.005(3) -0.006(3)
C1 0.050(6) 0.075(8) 0.037(6) 0.035(6) -0.003(4) -0.010(5)
C2 0.106(7) 0.102(7) 0.078(6) 0.063(7) -0.005(6) -0.007(6)
C3 0.101(8) 0.097(8) 0.074(6) 0.069(7) 0.001(7) -0.015(6)
C4 0.102(8) 0.100(8) 0.072(6) 0.063(7) -0.003(6) -0.009(6)
C5 0.107(8) 0.104(8) 0.078(6) 0.057(7) -0.003(6) -0.008(6)
C6 0.107(7) 0.110(7) 0.078(5) 0.052(7) -0.011(6) -0.001(5)
C7 0.111(7) 0.108(7) 0.082(5) 0.050(7) -0.007(6) -0.014(5)
C8 0.110(8) 0.110(8) 0.081(6) 0.057(7) -0.004(6) -0.008(6)
C9 0.109(8) 0.109(8) 0.083(6) 0.054(7) -0.005(7) -0.002(6)
C10 0.113(8) 0.108(8) 0.081(6) 0.055(8) -0.007(7) -0.008(7)
C11 0.112(8) 0.107(8) 0.082(6) 0.057(7) -0.005(6) -0.007(6)
C2' 0.112(8) 0.109(8) 0.082(6) 0.054(7) -0.005(6) -0.008(6)
C3' 0.109(8) 0.106(8) 0.081(6) 0.057(7) -0.008(7) -0.009(6)
C4' 0.103(8) 0.102(8) 0.075(6) 0.065(7) -0.003(6) -0.003(6)
C5' 0.115(7) 0.109(7) 0.083(6) 0.053(7) -0.007(6) -0.008(6)
C6' 0.114(7) 0.103(7) 0.085(5) 0.060(7) -0.007(6) -0.012(5)
C7' 0.110(7) 0.106(7) 0.080(5) 0.064(6) 0.007(6) -0.008(5)
C8' 0.110(7) 0.105(7) 0.087(6) 0.056(7) -0.010(6) -0.005(6)
C9' 0.096(7) 0.089(7) 0.068(6) 0.074(6) -0.011(6) -0.004(6)
C10' 0.102(8) 0.099(8) 0.076(6) 0.064(7) -0.012(7) -0.008(6)
C11' 0.104(7) 0.102(7) 0.078(6) 0.063(7) -0.006(6) -0.007(6)
C12 0.041(5) 0.068(7) 0.031(5) 0.030(5) -0.001(4) -0.006(5)
C13 0.044(5) 0.071(6) 0.034(5) 0.037(5) -0.011(4) -0.013(4)
C14 0.043(5) 0.075(7) 0.039(5) 0.035(5) -0.003(4) -0.019(5)
C15 0.034(5) 0.065(6) 0.039(5) 0.031(5) 0.008(4) 0.024(4)
C16 0.051(6) 0.071(7) 0.047(6) 0.042(6) -0.014(5) -0.012(5)
C17 0.046(5) 0.068(6) 0.037(5) 0.034(5) -0.006(4) -0.017(5)
C18 0.029(5) 0.048(6) 0.065(7) 0.016(4) -0.004(4) -0.011(5)
C19 0.040(5) 0.057(6) 0.048(5) 0.030(5) -0.009(4) -0.013(5)
C20 0.028(5) 0.041(5) 0.062(6) 0.019(4) 0.004(4) 0.003(4)
C21 0.034(5) 0.055(6) 0.062(6) 0.026(5) -0.009(4) -0.022(5)
C22 0.045(6) 0.065(7) 0.044(6) 0.037(5) -0.012(4) -0.011(5)

loop_
_atom_type_symbol
_atom_type_description
_atom_type_scat_dispersion_real
_atom_type_scat_dispersion_imag
_atom_type_scat_source
C C 0.0033 0.0016 'International Tables Vol C Tables 4.2.6.8 and 6.1.1.4'
H H 0.0000 0.0000 'International Tables Vol C Tables 4.2.6.8 and 6.1.1.4'
N N 0.0061 0.0033 'International Tables Vol C Tables 4.2.6.8 and 6.1.1.4'
O O 0.0106 0.0060 'International Tables Vol C Tables 4.2.6.8 and 6.1.1.4'
Ni Ni 0.3393 1.1124 'International Tables Vol C Tables 4.2.6.8 and 6.1.1.4'

loop_
_geom_angle_atom_site_label_1
_geom_angle_atom_site_label_2
_geom_angle_atom_site_label_3
_geom_angle_site_symmetry_1
_geom_angle_site_symmetry_3
_geom_angle
_geom_angle_publ_flag
O3 Ni1 O1 1_556 . 177.9(2) ?
O3 Ni1 O5 1_556 . 92.5(3) y
O1 Ni1 O5 . . 87.4(3) y
O3 Ni1 O6 1_556 . 87.6(2) y
O1 Ni1 O6 . . 92.5(3) y
O5 Ni1 O6 . . 179.9(4) y
O3 Ni1 N2 1_556 1_655 88.9(3) ?
O1 Ni1 N2 . 1_655 89.0(3) y
O5 Ni1 N2 . 1_655 90.1(3) y
O6 Ni1 N2 . 1_655 89.9(3) y
O3 Ni1 N1 1_556 . 91.1(3) y
O1 Ni1 N1 . . 90.9(3) y
O5 Ni1 N1 . . 90.1(3) y
O6 Ni1 N1 . . 90.0(3) ?
N2 Ni1 N1 1_655 . 179.8(5) ?
C1 O1 Ni1 . . 132.8(7) ?
C12 O3 Ni1 . 1_554 133.7(7) ?
Ni1 O5 H5C . . 93.0 ?
Ni1 O5 H5D . . 121.3 ?
H5C O5 H5D . . 108.7 ?
Ni1 O6 H6C . . 93.1 ?
Ni1 O6 H6D . . 121.8 ?
H6C O6 H6D . . 108.7 ?
C13 N1 C17 . . 117.8(7) ?
C13 N1 Ni1 . . 120.7(6) ?
C17 N1 Ni1 . . 121.4(6) ?
C22 N2 C18 . . 116.9(8) ?
C22 N2 Ni1 . 1_455 121.1(7) ?
C18 N2 Ni1 . 1_455 122.0(7) ?
O1 C1 O2 . . 124.0(9) ?
O1 C1 C4 . . 117.6(13) ?
O2 C1 C4 . . 118.3(14) ?
O1 C1 C4' . . 108.4(11) ?
O2 C1 C4' . . 127.3(12) ?
C3 C2 C7 . . 120.0 ?
C3 C2 H2 . . 120.0 ?
C7 C2 H2 . . 120.0 ?
C3 C2 H7 . . 114.0 ?
H2 C2 H7 . . 125.9 ?
C2 C3 C4 . . 120.0 ?
C2 C3 H3 . . 120.0 ?
C4 C3 H3 . . 120.0 ?
C2 C3 H4 . . 109.4 ?
H3 C3 H4 . . 129.7 ?
C2 C3 H4' . . 103.6 ?
C4 C3 H4' . . 48.9 ?
H3 C3 H4' . . 115.0 ?
C3 C4 C5 . . 120.0 ?
C3 C4 C1 . . 109.7(14) ?
C5 C4 C1 . . 130.1(14) ?
C5 C4 H4 . . 114.9 ?
C1 C4 H4 . . 115.0 ?
C3 C4 H4' . . 56.5 ?
C5 C4 H4' . . 100.0 ?
C1 C4 H4' . . 110.4 ?
H4 C4 H4' . . 51.3 ?
C6 C5 C4 . . 120.0 ?
C6 C5 H5 . . 120.0 ?
C4 C5 H5 . . 120.0 ?
C5 C6 C7 . . 120.0 ?
C5 C6 C11 . . 120.0 ?
C7 C6 C11 . . 120.0 ?
C5 C6 H6 . . 118.7 ?
C7 C6 H6 . . 121.2 ?
C5 C6 H6' . . 125.6 ?
C7 C6 H6' . . 59.4 ?
C11 C6 H6' . . 85.8 ?
H6 C6 H6' . . 89.2 ?
C8 C7 C6 . . 120.0 ?
C8 C7 C2 . . 120.0 ?
C6 C7 C2 . . 120.0 ?
C8 C7 H7 . . 123.1 ?
C6 C7 H7 . . 116.9 ?
C8 C7 H6' . . 85.0 ?
C6 C7 H6' . . 60.8 ?
C2 C7 H6' . . 125.2 ?
H7 C7 H6' . . 123.1 ?
C8 C7 H7' . . 108.2 ?
C6 C7 H7' . . 91.0 ?
C2 C7 H7' . . 70.7 ?
H7 C7 H7' . . 71.3 ?
H6' C7 H7' . . 151.4 ?
C7 C8 C9 . . 120.0 ?
C7 C8 H8 . . 120.0 ?
C9 C8 H8 . . 120.0 ?
C7 C8 H9' . . 107.8 ?
H8 C8 H9' . . 120.6 ?
C10 C9 C8 . . 120.0 ?
C10 C9 C12 . . 130.5(14) ?
C8 C9 C12 . . 109.5(14) ?
C8 C9 H9 . . 119.6 ?
C12 C9 H9 . . 130.8 ?
C10 C9 H9' . . 90.5 ?
C8 C9 H9' . . 69.7 ?
C12 C9 H9' . . 106.2 ?
H9 C9 H9' . . 88.3 ?
C11 C10 C9 . . 120.0 ?
C11 C10 H9 . . 119.2 ?
C11 C10 H10 . . 120.0 ?
C9 C10 H10 . . 120.0 ?
H9 C10 H10 . . 120.6 ?
C10 C11 C6 . . 120.0 ?
C10 C11 H6 . . 122.3 ?
C10 C11 H11 . . 120.0 ?
C6 C11 H11 . . 120.0 ?
H6 C11 H11 . . 117.3 ?
C3' C2' C7' . . 120.0 ?
C3' C2' H2' . . 120.0 ?
C7' C2' H2' . . 120.0 ?
C3' C2' H7' . . 131.5 ?
H2' C2' H7' . . 108.1 ?
C4' C3' C2' . . 120.0 ?
C2' C3' H4 . . 104.4 ?
C4' C3' H3' . . 120.0 ?
C2' C3' H3' . . 120.0 ?
H4 C3' H3' . . 126.9 ?
C2' C3' H4' . . 119.1 ?
H3' C3' H4' . . 120.9 ?
C3' C4' C5' . . 120.0 ?
C3' C4' C1 . . 118.8(12) ?
C5' C4' C1 . . 121.2(12) ?
C3' C4' H4 . . 68.1 ?
C5' C4' H4 . . 83.0 ?
C1 C4' H4 . . 122.1 ?
C5' C4' H4' . . 119.4 ?
C1 C4' H4' . . 119.3 ?
H4 C4' H4' . . 67.6 ?
C4' C5' C6' . . 120.0 ?
C6' C5' H4 . . 102.6 ?
C4' C5' H5' . . 120.0 ?
C6' C5' H5' . . 120.0 ?
H4 C5' H5' . . 130.6 ?
C5' C6' C7' . . 120.0 ?
C5' C6' C11' . . 120.0 ?
C7' C6' C11' . . 120.0 ?
C5' C6' H7 . . 88.6 ?
C7' C6' H7 . . 52.4 ?
C11' C6' H7 . . 129.4 ?
C5' C6' H6' . . 123.6 ?
C7' C6' H6' . . 116.4 ?
H7 C6' H6' . . 127.7 ?
C8' C7' C6' . . 120.0 ?
C8' C7' C2' . . 120.0 ?
C6' C7' C2' . . 120.0 ?
C8' C7' H7 . . 127.0 ?
C6' C7' H7 . . 62.3 ?
C2' C7' H7 . . 82.2 ?
C8' C7' H7' . . 114.3 ?
C6' C7' H7' . . 125.7 ?
H7 C7' H7' . . 87.8 ?
C9' C8' C7' . . 120.0 ?
C9' C8' H8' . . 120.0 ?
C7' C8' H8' . . 120.0 ?
C8' C9' C10' . . 120.0 ?
C8' C9' C12 . . 133.1(11) ?
C10' C9' C12 . . 106.7(11) ?
C8' C9' H9 . . 97.4 ?
C10' C9' H9 . . 60.5 ?
C12 C9' H9 . . 109.4 ?
C8' C9' H9' . . 114.4 ?
C12 C9' H9' . . 112.4 ?
H9 C9' H9' . . 58.3 ?
C11' C10' C9' . . 120.0 ?
C11' C10' H9 . . 97.9 ?
C9' C10' H9 . . 59.4 ?
C11' C10' H9' . . 107.6 ?
H9 C10' H9' . . 55.1 ?
C11' C10' H10' . . 120.0 ?
C9' C10' H10' . . 120.0 ?
H9 C10' H10' . . 111.8 ?
H9' C10' H10' . . 132.3 ?
C10' C11' C6' . . 120.0 ?
C10' C11' H6' . . 113.5 ?
C6' C11' H9' . . 104.6 ?
H6' C11' H9' . . 98.1 ?
C10' C11' H11' . . 120.0 ?
C6' C11' H11' . . 120.0 ?
H6' C11' H11' . . 126.5 ?
H9' C11' H11' . . 135.4 ?
O3 C12 O4 . . 122.9(9) ?
O3 C12 C9' . . 119.0(12) ?
O4 C12 C9' . . 118.1(11) ?
O3 C12 C9 . . 104.7(12) ?
O4 C12 C9 . . 130.9(12) ?
N1 C13 C14 . . 122.4(8) ?
N1 C13 H13 . . 118.8 ?
C14 C13 H13 . . 118.8 ?
C13 C14 C15 . . 119.7(8) ?
C13 C14 H14 . . 120.1 ?
C15 C14 H14 . . 120.1 ?
C16 C15 C14 . . 117.0(7) ?
C16 C15 C20 . . 121.5(8) ?
C14 C15 C20 . . 121.4(9) ?
C17 C16 C15 . . 119.3(9) ?
C17 C16 H16 . . 120.4 ?
C15 C16 H16 . . 120.4 ?
N1 C17 C16 . . 123.6(9) ?
N1 C17 H17 . . 118.2 ?
C16 C17 H17 . . 118.2 ?
C19 C18 N2 . . 124.4(9) ?
C19 C18 H18 . . 117.8 ?
N2 C18 H18 . . 117.8 ?
C18 C19 C20 . . 120.0(9) ?
C18 C19 H19 . . 120.0 ?
C20 C19 H19 . . 120.0 ?
C21 C20 C19 . . 116.5(8) ?
C21 C20 C15 . . 121.6(8) ?
C19 C20 C15 . . 121.9(8) ?
C20 C21 C22 . . 119.6(9) ?
C20 C21 H21 . . 120.2 ?
C22 C21 H21 . . 120.2 ?
N2 C22 C21 . . 122.5(10) ?
N2 C22 H22 . . 118.7 ?
C21 C22 H22 . . 118.7 ?

loop_
_geom_bond_atom_site_label_1
_geom_bond_atom_site_label_2
_geom_bond_site_symmetry_2
_geom_bond_distance
_geom_bond_publ_flag
Ni1 O3 1_556 2.009(10) y
Ni1 O1 . 2.011(9) y
Ni1 O5 . 2.091(6) y
Ni1 O6 . 2.096(6) y
Ni1 N2 1_655 2.103(7) y
Ni1 N1 . 2.107(7) y
O1 C1 . 1.255(13) ?
O2 C1 . 1.260(13) ?
O3 C12 . 1.249(12) ?
O3 Ni1 1_554 2.009(10) ?
O4 C12 . 1.278(12) ?
O5 H5C . 0.8500 ?
O5 H5D . 0.8500 ?
O6 H6C . 0.8501 ?
O6 H6D . 0.8499 ?
N1 C13 . 1.324(12) ?
N1 C17 . 1.335(12) ?
N2 C22 . 1.328(14) ?
N2 C18 . 1.337(14) ?
N2 Ni1 1_455 2.103(7) ?
C1 C4 . 1.472(19) ?
C1 C4' . 1.565(16) ?
C2 C3 . 1.3900 ?
C2 C7 . 1.3900 ?
C2 H2 . 0.9300 ?
C2 H7 . 0.4816 ?
C3 C4 . 1.3900 ?
C3 H3 . 0.9300 ?
C3 H4 . 0.4641 ?
C4 C5 . 1.3900 ?
C4 H4 . 0.9462 ?
C4 H4' . 1.0871 ?
C5 C6 . 1.3900 ?
C5 H5 . 0.9300 ?
C6 C7 . 1.3900 ?
C6 C11 . 1.3900 ?
C6 H6 . 0.9311 ?
C7 C8 . 1.3900 ?
C7 H7 . 0.9129 ?
C8 C9 . 1.3900 ?
C8 H8 . 0.9300 ?
C9 C10 . 1.3900 ?
C9 C12 . 1.68(2) ?
C9 H9 . 0.8847 ?
C9 H9' . 0.8356 ?
C10 C11 . 1.3900 ?
C10 H9 . 0.5072 ?
C10 H10 . 0.9300 ?
C11 H6 . 0.4644 ?
C11 H11 . 0.9300 ?
C2' C3' . 1.3900 ?
C2' C7' . 1.3900 ?
C2' H2' . 0.9300 ?
C2' H7' . 0.4617 ?
C3' C4' . 1.3900 ?
C3' H3' . 0.9300 ?
C3' H4' . 0.5435 ?
C4' C5' . 1.3900 ?
C4' H4 . 0.7441 ?
C4' H4' . 0.8466 ?
C5' C6' . 1.3900 ?
C5' H5' . 0.9300 ?
C6' C7' . 1.3900 ?
C6' C11' . 1.3900 ?
C6' H6' . 0.8993 ?
C7' C8' . 1.3900 ?
C7' H7 . 1.2113 ?
C7' H7' . 0.9457 ?
C8' C9' . 1.3900 ?
C8' H8' . 0.9300 ?
C9' C10' . 1.3900 ?
C9' C12 . 1.502(15) ?
C9' H9' . 0.9650 ?
C10' C11' . 1.3900 ?
C10' H9' . 0.4409 ?
C10' H10' . 0.9300 ?
C11' H6' . 0.4957 ?
C11' H11' . 0.9300 ?
C13 C14 . 1.383(12) ?
C13 H13 . 0.9300 ?
C14 C15 . 1.391(14) ?
C14 H14 . 0.9300 ?
C15 C16 . 1.389(14) ?
C15 C20 . 1.481(10) ?
C16 C17 . 1.365(13) ?
C16 H16 . 0.9300 ?
C17 H17 . 0.9300 ?
C18 C19 . 1.332(13) ?
C18 H18 . 0.9300 ?
C19 C20 . 1.394(14) ?
C19 H19 . 0.9300 ?
C20 C21 . 1.382(14) ?
C21 C22 . 1.386(12) ?
C21 H21 . 0.9300 ?
C22 H22 . 0.9300 ?

loop_
_geom_hbond_atom_site_label_D
_geom_hbond_atom_site_label_H
_geom_hbond_atom_site_label_A
_geom_hbond_site_symmetry_A
_geom_hbond_distance_DH
_geom_hbond_distance_HA
_geom_hbond_distance_DA
_geom_hbond_angle_DHA
O5 H5C O4 1_556 0.85 1.84 2.681(10) 168.3
O5 H5D O4 2_655 0.85 2.04 2.873(9) 168.5
O6 H6D O2 3_675 0.85 2.03 2.871(9) 168.4
O6 H6C O2 . 0.85 1.84 2.679(10) 168.0
